data_7209182
loop_
_publ_author_name
'Lane, Joseph R.'
'Saunders, Graham C.'
'Webb, Samantha J.'

_publ_section_title
;
 Engineering of a polar crystal structure exclusively by \p--\p stacking
 between aryl and polyfluoroaryl groups
;
_journal_issue 7
_journal_name_full CrystEngComm
_journal_page_first 1293
_journal_paper_doi 10.1039/c2ce26796a
_journal_volume 15
_journal_year 2013
_chemical_formula_moiety 'C14 H5 F4 N3'
_chemical_formula_sum 'C14 H5 F4 N3'
_chemical_formula_weight 291.21
_chemical_name_systematic
;
?
;
_space_group_IT_number 9
_symmetry_cell_setting monoclinic
_symmetry_space_group_name_Hall 'C -2yc'
_symmetry_space_group_name_H-M 'C 1 c 1'
_atom_sites_solution_hydrogens geom
_atom_sites_solution_primary direct
_atom_sites_solution_secondary difmap
_audit_creation_method SHELXL-97
_cell_angle_alpha 90.00
_cell_angle_beta 98.3810(10)
_cell_angle_gamma 90.00
_cell_formula_units_Z 4
_cell_length_a 10.5156(3)
_cell_length_b 9.1793(3)
_cell_length_c 12.2202(4)
_cell_measurement_temperature 89(2)
_cell_measurement_theta_max 26
_cell_measurement_theta_min 2
_cell_volume 1166.97(6)
_computing_structure_refinement 'SHELXL-97 (Sheldrick, 1997)'
_computing_structure_solution 'SHELXS-97 (Sheldrick, 1990)'
_diffrn_ambient_temperature 89(2)
_diffrn_measured_fraction_theta_full 0.996
_diffrn_measured_fraction_theta_max 0.994
_diffrn_radiation_monochromator graphite
_diffrn_radiation_source 'fine-focus sealed tube'
_diffrn_radiation_type MoK\a
_diffrn_radiation_wavelength 0.71073
_diffrn_reflns_av_R_equivalents 0.0272
_diffrn_reflns_av_sigmaI/netI 0.0197
_diffrn_reflns_limit_h_max 13
_diffrn_reflns_limit_h_min -13
_diffrn_reflns_limit_k_max 12
_diffrn_reflns_limit_k_min -12
_diffrn_reflns_limit_l_max 16
_diffrn_reflns_limit_l_min -15
_diffrn_reflns_number 14129
_diffrn_reflns_theta_full 27.50
_diffrn_reflns_theta_max 28.13
_diffrn_reflns_theta_min 2.96
_exptl_absorpt_coefficient_mu 0.147
_exptl_absorpt_correction_T_max 0.9642
_exptl_absorpt_correction_T_min 0.9435
_exptl_absorpt_correction_type multi-scan
_exptl_absorpt_process_details SADABS
_exptl_crystal_colour colourless
_exptl_crystal_density_diffrn 1.658
_exptl_crystal_density_method 'not measured'
_exptl_crystal_description brick
_exptl_crystal_F_000 584
_exptl_crystal_size_max 0.40
_exptl_crystal_size_mid 0.32
_exptl_crystal_size_min 0.25
_refine_diff_density_max 0.322
_refine_diff_density_min -0.169
_refine_diff_density_rms 0.040
_refine_ls_abs_structure_details 'Flack H D (1983), Acta Cryst. A39, 876-881'
_refine_ls_abs_structure_Flack 0.4(3)
_refine_ls_extinction_method none
_refine_ls_goodness_of_fit_ref 1.076
_refine_ls_hydrogen_treatment constr
_refine_ls_matrix_type full
_refine_ls_number_parameters 190
_refine_ls_number_reflns 2768
_refine_ls_number_restraints 2
_refine_ls_restrained_S_all 1.075
_refine_ls_R_factor_all 0.0251
_refine_ls_R_factor_gt 0.0250
_refine_ls_shift/su_max 0.006
_refine_ls_shift/su_mean 0.001
_refine_ls_structure_factor_coef Fsqd
_refine_ls_weighting_details 'calc w=1/[\s^2^(Fo^2^)+(0.0489P)^2^+0.2500P] where P=(Fo^2^+2Fc^2^)/3'
_refine_ls_weighting_scheme calc
_refine_ls_wR_factor_gt 0.0708
_refine_ls_wR_factor_ref 0.0709
_reflns_number_gt 2755
_reflns_number_total 2768
_reflns_threshold_expression >2sigma(I)
_cod_data_source_file c2ce26796a.txt
_cod_data_source_block shelxl
_cod_depositor_comments
;
The following automatic conversions were performed:

'_refine_ls_hydrogen_treatment' value 'Constr' changed to 'constr'
according to /home/saulius/struct/CIF-dictionaries/cif_core.dic
dictionary named 'cif_core.dic' version 2.4.2 from 2011-04-26.

Automatic conversion script
Id: cif_fix_values 1891 2012-01-12 08:04:46Z andrius 
;
_cod_original_sg_symbol_H-M 'C c'
_cod_database_code 7209182

loop_
_symmetry_equiv_pos_as_xyz
'x, y, z'
'x, -y, z+1/2'
'x+1/2, y+1/2, z'
'x+1/2, -y+1/2, z+1/2'

loop_
_atom_site_label
_atom_site_type_symbol
_atom_site_fract_x
_atom_site_fract_y
_atom_site_fract_z
_atom_site_U_iso_or_equiv
_atom_site_adp_type
_atom_site_occupancy
_atom_site_symmetry_multiplicity
_atom_site_calc_flag
_atom_site_refinement_flags
C1 C 0.80950(10) -0.21493(12) 0.59411(9) 0.0193(2) Uani 1 1 d .
H1 H 0.7752 -0.3105 0.5957 0.023 Uiso 1 1 calc R
C2 C 0.90615(10) -0.01492(11) 0.64287(9) 0.0176(2) Uani 1 1 d .
C3 C 0.86415(10) -0.00019(11) 0.52883(9) 0.01562(19) Uani 1 1 d .
C4 C 0.89154(10) 0.12163(12) 0.46834(9) 0.0187(2) Uani 1 1 d .
H4 H 0.8627 0.1302 0.3912 0.022 Uiso 1 1 calc R
C5 C 0.96389(11) 0.23019(12) 0.52806(10) 0.0222(2) Uani 1 1 d .
H5 H 0.9843 0.3159 0.4907 0.027 Uiso 1 1 calc R
C6 C 1.00770(10) 0.21660(13) 0.64210(10) 0.0235(2) Uani 1 1 d .
H6 H 1.0569 0.2931 0.6796 0.028 Uiso 1 1 calc R
C7 C 0.98066(10) 0.09418(13) 0.70097(9) 0.0215(2) Uani 1 1 d .
H7 H 1.0115 0.0847 0.7777 0.026 Uiso 1 1 calc R
C8 C 0.76100(10) -0.18496(11) 0.39097(8) 0.01561(19) Uani 1 1 d .
C9 C 0.80482(10) -0.31971(12) 0.35898(9) 0.0184(2) Uani 1 1 d .
C10 C 0.76950(10) -0.37158(12) 0.25276(10) 0.0204(2) Uani 1 1 d .
C11 C 0.69121(11) -0.29002(14) 0.17430(9) 0.0206(2) Uani 1 1 d .
C12 C 0.64644(10) -0.15651(13) 0.20618(9) 0.0195(2) Uani 1 1 d .
C13 C 0.67909(10) -0.10522(12) 0.31302(9) 0.0176(2) Uani 1 1 d .
C14 C 0.66076(12) -0.34183(15) 0.06234(10) 0.0269(2) Uani 1 1 d .
F9 F 0.88598(7) -0.39794(7) 0.42989(6) 0.02524(16) Uani 1 1 d .
F10 F 0.81665(8) -0.49911(8) 0.22494(7) 0.03102(18) Uani 1 1 d .
F12 F 0.57110(7) -0.07523(9) 0.13253(6) 0.02781(16) Uani 1 1 d .
F13 F 0.63164(7) 0.02178(7) 0.34192(6) 0.02328(15) Uani 1 1 d .
N1 N 0.80080(9) -0.13174(9) 0.49842(7) 0.01580(17) Uani 1 1 d .
N2 N 0.86897(9) -0.14980(11) 0.68142(8) 0.02055(19) Uani 1 1 d .
N3 N 0.63858(13) -0.38424(17) -0.02624(10) 0.0395(3) Uani 1 1 d .

loop_
_atom_site_aniso_label
_atom_site_aniso_U_11
_atom_site_aniso_U_22
_atom_site_aniso_U_33
_atom_site_aniso_U_23
_atom_site_aniso_U_13
_atom_site_aniso_U_12
C1 0.0217(5) 0.0203(5) 0.0157(5) 0.0030(4) 0.0024(4) 0.0012(4)
C2 0.0162(5) 0.0219(5) 0.0149(5) -0.0021(4) 0.0022(4) 0.0025(4)
C3 0.0148(4) 0.0171(4) 0.0147(5) -0.0032(3) 0.0014(3) 0.0014(3)
C4 0.0196(4) 0.0181(4) 0.0183(5) 0.0002(4) 0.0030(4) 0.0015(4)
C5 0.0216(5) 0.0187(4) 0.0266(5) -0.0023(4) 0.0048(4) -0.0006(4)
C6 0.0194(5) 0.0239(5) 0.0269(6) -0.0102(4) 0.0022(4) -0.0014(4)
C7 0.0182(5) 0.0297(5) 0.0156(5) -0.0076(4) -0.0001(4) 0.0022(4)
C8 0.0160(4) 0.0170(4) 0.0134(4) -0.0005(3) 0.0010(3) -0.0018(3)
C9 0.0177(5) 0.0188(5) 0.0178(5) -0.0003(4) -0.0003(4) -0.0003(4)
C10 0.0211(5) 0.0177(4) 0.0224(6) -0.0070(4) 0.0037(4) -0.0031(4)
C11 0.0199(5) 0.0274(5) 0.0143(5) -0.0047(4) 0.0018(4) -0.0079(4)
C12 0.0174(5) 0.0245(5) 0.0153(5) 0.0030(4) -0.0019(4) -0.0033(4)
C13 0.0174(4) 0.0185(5) 0.0164(5) -0.0009(4) 0.0009(4) -0.0001(4)
C14 0.0243(5) 0.0360(6) 0.0207(6) -0.0068(5) 0.0037(4) -0.0121(5)
F9 0.0273(3) 0.0207(3) 0.0254(4) -0.0007(2) -0.0038(3) 0.0077(3)
F10 0.0352(4) 0.0233(3) 0.0338(4) -0.0137(3) 0.0025(3) 0.0029(3)
F12 0.0280(3) 0.0329(4) 0.0193(3) 0.0055(3) -0.0074(3) 0.0005(3)
F13 0.0254(3) 0.0204(3) 0.0226(3) -0.0005(2) -0.0016(3) 0.0071(2)
N1 0.0189(4) 0.0163(4) 0.0116(4) 0.0002(3) 0.0003(3) -0.0001(3)
N2 0.0222(4) 0.0252(4) 0.0140(4) 0.0023(3) 0.0017(3) 0.0017(3)
N3 0.0380(6) 0.0582(8) 0.0222(6) -0.0108(5) 0.0041(5) -0.0229(6)

loop_
_atom_type_symbol
_atom_type_description
_atom_type_scat_dispersion_real
_atom_type_scat_dispersion_imag
_atom_type_scat_source
C C 0.0033 0.0016 'International Tables Vol C Tables 4.2.6.8 and 6.1.1.4'
H H 0.0000 0.0000 'International Tables Vol C Tables 4.2.6.8 and 6.1.1.4'
N N 0.0061 0.0033 'International Tables Vol C Tables 4.2.6.8 and 6.1.1.4'
F F 0.0171 0.0103 'International Tables Vol C Tables 4.2.6.8 and 6.1.1.4'

loop_
_geom_angle_atom_site_label_1
_geom_angle_atom_site_label_2
_geom_angle_atom_site_label_3
_geom_angle
N2 C1 N1 113.75(10)
C7 C2 N2 128.69(10)
C7 C2 C3 120.39(10)
N2 C2 C3 110.84(9)
C4 C3 N1 132.62(10)
C4 C3 C2 122.93(10)
N1 C3 C2 104.37(9)
C3 C4 C5 115.80(10)
C4 C5 C6 121.99(11)
C7 C6 C5 121.55(10)
C6 C7 C2 117.32(10)
C13 C8 C9 118.03(9)
C13 C8 N1 121.70(9)
C9 C8 N1 120.26(9)
F9 C9 C10 118.93(10)
F9 C9 C8 120.08(9)
C10 C9 C8 120.94(10)
F10 C10 C9 118.86(11)
F10 C10 C11 120.14(10)
C9 C10 C11 120.94(10)
C10 C11 C12 118.25(10)
C10 C11 C14 120.37(11)
C12 C11 C14 121.37(11)
F12 C12 C13 119.13(10)
F12 C12 C11 119.70(10)
C13 C12 C11 121.16(10)
F13 C13 C12 119.72(10)
F13 C13 C8 119.65(9)
C12 C13 C8 120.64(10)
N3 C14 C11 178.80(16)
C1 N1 C3 106.25(9)
C1 N1 C8 124.71(9)
C3 N1 C8 127.70(9)
C1 N2 C2 104.76(8)

loop_
_geom_bond_atom_site_label_1
_geom_bond_atom_site_label_2
_geom_bond_distance
C1 N2 1.3009(14)
C1 N1 1.3883(13)
C2 C7 1.3995(14)
C2 N2 1.4005(14)
C2 C3 1.4058(15)
C3 C4 1.3935(14)
C3 N1 1.4028(13)
C4 C5 1.3938(15)
C5 C6 1.4081(17)
C6 C7 1.3859(17)
C8 C13 1.3950(13)
C8 C9 1.3956(14)
C8 N1 1.4063(13)
C9 F9 1.3339(12)
C9 C10 1.3817(15)
C10 F10 1.3345(13)
C10 C11 1.3883(16)
C11 C12 1.3889(16)
C11 C14 1.4397(15)
C12 F12 1.3366(12)
C12 C13 1.3832(14)
C13 F13 1.3357(12)
C14 N3 1.1420(18)

loop_
_geom_torsion_atom_site_label_1
_geom_torsion_atom_site_label_2
_geom_torsion_atom_site_label_3
_geom_torsion_atom_site_label_4
_geom_torsion
C7 C2 C3 C4 -1.02(15)
N2 C2 C3 C4 -177.89(9)
C7 C2 C3 N1 176.31(9)
N2 C2 C3 N1 -0.56(11)
N1 C3 C4 C5 -176.60(11)
C2 C3 C4 C5 -0.12(14)
C3 C4 C5 C6 0.70(15)
C4 C5 C6 C7 -0.16(17)
C5 C6 C7 C2 -0.97(15)
N2 C2 C7 C6 177.78(10)
C3 C2 C7 C6 1.52(14)
C13 C8 C9 F9 178.23(9)
N1 C8 C9 F9 -0.80(15)
C13 C8 C9 C10 0.89(15)
N1 C8 C9 C10 -178.14(10)
F9 C9 C10 F10 0.74(15)
C8 C9 C10 F10 178.11(9)
F9 C9 C10 C11 -176.26(10)
C8 C9 C10 C11 1.12(16)
F10 C10 C11 C12 -178.65(9)
C9 C10 C11 C12 -1.70(17)
F10 C10 C11 C14 -0.30(17)
C9 C10 C11 C14 176.65(10)
C10 C11 C12 F12 179.86(9)
C14 C11 C12 F12 1.52(16)
C10 C11 C12 C13 0.28(16)
C14 C11 C12 C13 -178.05(11)
F12 C12 C13 F13 2.24(15)
C11 C12 C13 F13 -178.18(9)
F12 C12 C13 C8 -177.84(9)
C11 C12 C13 C8 1.74(16)
C9 C8 C13 F13 177.62(9)
N1 C8 C13 F13 -3.36(14)
C9 C8 C13 C12 -2.30(14)
N1 C8 C13 C12 176.72(10)
C10 C11 C14 N3 -28(7)
C12 C11 C14 N3 151(7)
N2 C1 N1 C3 1.16(12)
N2 C1 N1 C8 168.81(10)
C4 C3 N1 C1 176.66(11)
C2 C3 N1 C1 -0.29(10)
C4 C3 N1 C8 9.49(18)
C2 C3 N1 C8 -167.46(10)
C13 C8 N1 C1 138.38(10)
C9 C8 N1 C1 -42.62(15)
C13 C8 N1 C3 -56.66(15)
C9 C8 N1 C3 122.34(11)
N1 C1 N2 C2 -1.46(12)
C7 C2 N2 C1 -175.31(10)
C3 C2 N2 C1 1.24(11)
